data_2210314
loop_
_publ_author_name
'Duke, III, Charles B.'
'Ross, II, Charles R.'
'Burkey, Theodore J.'

_publ_section_title '[\h^6^-2-Benzoyl-2-(1,2-dihydropyridin-2-ylidene)acetonitrile]tricarbonylchromium(0)'
_journal_coeditor_code KP2047
_journal_issue 9
_journal_name_full 'Acta Crystallographica Section E'
_journal_page_first m2086
_journal_page_last m2088
_journal_paper_doi 10.1107/S1600536806029904
_journal_volume 62
_journal_year 2006
_chemical_formula_iupac '[Cr (C14 H10 N2 O) (C O)3]'
_chemical_formula_moiety 'C17 H10 Cr N2 O4'
_chemical_formula_sum 'C17 H10 Cr N2 O4'
_chemical_formula_weight 358.27
_chemical_name_systematic
;
[\h^6^-2-Benzoyl-2-(1,2-dihydropyridin-2-ylidene)acetonitrile]
tricarbonylchromium(0)
;
_space_group_IT_number 61
_symmetry_cell_setting orthorhombic
_symmetry_space_group_name_Hall '-P 2ac 2ab'
_symmetry_space_group_name_H-M 'P b c a'
_audit_creation_method 'WinGX routine CIF_UPDATE'
_cell_angle_alpha 90
_cell_angle_beta 90
_cell_angle_gamma 90
_cell_formula_units_Z 8
_cell_length_a 13.6266(4)
_cell_length_b 10.3234(3)
_cell_length_c 20.6939(6)
_cell_measurement_reflns_used 7332
_cell_measurement_temperature 100
_cell_measurement_theta_max 68.810
_cell_measurement_theta_min 4.273
_cell_volume 2911.07(15)
_computing_cell_refinement 'SAINT (Bruker, 1998)'
_computing_data_collection 'Proteum2 (Bruker, 2005)'
_computing_data_reduction SAINT
_computing_molecular_graphics 'ORTEP-3 (Farrugia, 1997) and Raster3d (Merritt & Merritt, 1997)'
_computing_publication_material 'WinGX (Farrugia, 1999)'
_computing_structure_refinement 'SHELXL97 (Sheldrick, 1997)'
_computing_structure_solution 'SHELXS97 (Sheldrick, 1997)'
_diffrn_measured_fraction_theta_full 0.994
_diffrn_measured_fraction_theta_max 0.995
_diffrn_measurement_device_type BrukerProteum
_diffrn_measurement_method area-detector
_diffrn_radiation_monochromator 'osmic mirrors'
_diffrn_radiation_source 'fine-focus rotating anode'
_diffrn_radiation_type CuK\a
_diffrn_radiation_wavelength 1.54178
_diffrn_reflns_av_R_equivalents 0.0566
_diffrn_reflns_limit_h_max 12
_diffrn_reflns_limit_h_min -12
_diffrn_reflns_limit_k_max 16
_diffrn_reflns_limit_k_min -16
_diffrn_reflns_limit_l_max 25
_diffrn_reflns_limit_l_min -25
_diffrn_reflns_number 55017
_diffrn_reflns_theta_full 69.13
_diffrn_reflns_theta_max 69.13
_diffrn_reflns_theta_min 4.27
_diffrn_standards_decay_% 0
_exptl_absorpt_coefficient_mu 6.705
_exptl_absorpt_correction_T_max 0.8242
_exptl_absorpt_correction_T_min 0.5001
_exptl_absorpt_correction_type multi-scan
_exptl_absorpt_process_details '(SADABS; Bruker, 2000)'
_exptl_crystal_colour yellow
_exptl_crystal_density_diffrn 1.635
_exptl_crystal_density_method 'not measured'
_exptl_crystal_description block
_exptl_crystal_F_000 1456
_exptl_crystal_size_max 0.12
_exptl_crystal_size_mid 0.06
_exptl_crystal_size_min 0.03
_refine_diff_density_max 0.825
_refine_diff_density_min -0.78
_refine_ls_extinction_method none
_refine_ls_goodness_of_fit_ref 1.087
_refine_ls_hydrogen_treatment mixed
_refine_ls_matrix_type full
_refine_ls_number_parameters 221
_refine_ls_number_reflns 2700
_refine_ls_number_restraints 0
_refine_ls_restrained_S_all 1.087
_refine_ls_R_factor_gt 0.0413
_refine_ls_shift/su_max 0
_refine_ls_structure_factor_coef Fsqd
_refine_ls_weighting_details 'calc w=1/[\s^2^(Fo^2^)+(0.0675P)^2^+4.6385P] where P=(Fo^2^+2Fc^2^)/3'
_refine_ls_weighting_scheme calc
_refine_ls_wR_factor_ref 0.1202
_reflns_number_gt 2456
_reflns_number_total 2700
_reflns_threshold_expression I>2\s(I)
_cod_data_source_file kp2047.cif
_cod_data_source_block I
_cod_database_code 2210314
_cod_database_fobs_code 2210314

loop_
_symmetry_equiv_pos_as_xyz
'x, y, z'
'-x+1/2, -y, z+1/2'
'x+1/2, -y+1/2, -z'
'-x, y+1/2, -z+1/2'
'-x, -y, -z'
'x-1/2, y, -z-1/2'
'-x-1/2, y-1/2, z'
'x, -y-1/2, z-1/2'

loop_
_atom_site_type_symbol
_atom_site_label
_atom_site_fract_x
_atom_site_fract_y
_atom_site_fract_z
_atom_site_U_iso_or_equiv
_atom_site_adp_type
_atom_site_calc_flag
_atom_site_refinement_flags
_atom_site_occupancy
Cr Cr1 0.59011(3) 0.06496(4) -0.30904(2) 0.01675(17) Uani d . 1
C C5 0.7234(2) -0.0573(3) -0.31046(13) 0.0207(6) Uani d . 1
H H5 0.7743 -0.0642 -0.2792 0.025 Uiso calc R 1
O O3 0.43784(17) 0.0306(2) -0.20789(12) 0.0360(5) Uani d . 1
C C4 0.6421(2) -0.1395(3) -0.30674(13) 0.0212(6) Uani d . 1
H H4 0.6372 -0.2011 -0.2728 0.025 Uiso calc R 1
O O2 0.67466(18) 0.2441(2) -0.21079(10) 0.0304(5) Uani d . 1
C C1 0.65634(19) 0.0461(3) -0.40701(13) 0.0168(5) Uani d . 1
C C2 0.5744(2) -0.0394(3) -0.40325(13) 0.0180(5) Uani d . 1
H H2 0.524 -0.0344 -0.4348 0.022 Uiso calc R 1
C C3 0.5676(2) -0.1305(3) -0.35359(13) 0.0204(6) Uani d . 1
H H3 0.5125 -0.1866 -0.3514 0.024 Uiso calc R 1
C C6 0.73069(19) 0.0360(3) -0.36029(13) 0.0180(5) Uani d . 1
H H6 0.786 0.092 -0.3621 0.022 Uiso calc R 1
C C15 0.6451(2) 0.1762(3) -0.24877(14) 0.0236(6) Uani d . 1
C C16 0.4944(2) 0.0388(3) -0.24641(15) 0.0241(6) Uani d . 1
O O1 0.56705(13) 0.17590(19) -0.47967(9) 0.0202(4) Uani d . 1
C C7 0.65137(19) 0.1491(3) -0.45908(12) 0.0170(5) Uani d . 1
O O4 0.46785(17) 0.2899(2) -0.35107(11) 0.0341(5) Uani d . 1
C C10 0.73187(19) 0.3140(2) -0.52972(12) 0.0155(5) Uani d . 1
C C9 0.83365(19) 0.1657(2) -0.46814(12) 0.0162(5) Uani d . 1
C C8 0.73743(19) 0.2099(2) -0.48316(12) 0.0159(5) Uani d . 1
C C17 0.5141(2) 0.2065(3) -0.33611(13) 0.0230(6) Uani d . 1
N N2 0.64246(16) 0.3602(2) -0.54754(10) 0.0157(5) Uani d . 1
N N1 0.91284(16) 0.1324(2) -0.45788(12) 0.0205(5) Uani d . 1
C C12 0.8024(2) 0.4730(3) -0.60120(13) 0.0193(5) Uani d . 1
H H12 0.8583 0.5115 -0.6208 0.023 Uiso calc R 1
C C14 0.6295(2) 0.4600(3) -0.58872(13) 0.0173(5) Uani d . 1
H H14 0.5651 0.4895 -0.5984 0.021 Uiso calc R 1
C C13 0.7086(2) 0.5187(3) -0.61658(13) 0.0186(5) Uani d . 1
H H13 0.7003 0.5889 -0.6457 0.022 Uiso calc R 1
C C11 0.81490(19) 0.3729(3) -0.55798(12) 0.0178(5) Uani d . 1
H H11 0.879 0.3437 -0.5472 0.021 Uiso calc R 1
H H15 0.597(2) 0.324(3) -0.5328(16) 0.014(8) Uiso d . 1

loop_
_atom_site_aniso_label
_atom_site_aniso_U_11
_atom_site_aniso_U_22
_atom_site_aniso_U_33
_atom_site_aniso_U_12
_atom_site_aniso_U_13
_atom_site_aniso_U_23
Cr1 0.0159(3) 0.0171(3) 0.0173(3) 0.00033(17) -0.00043(16) 0.00074(17)
C5 0.0165(14) 0.0245(14) 0.0210(14) 0.0067(11) -0.0005(10) 0.0042(11)
O3 0.0273(12) 0.0434(14) 0.0372(13) 0.0033(11) 0.0086(11) -0.0100(11)
C4 0.0230(14) 0.0179(13) 0.0228(14) 0.0059(11) 0.0025(11) 0.0048(10)
O2 0.0495(13) 0.0226(10) 0.0191(10) -0.0067(10) 0.0021(10) 0.0000(9)
C1 0.0156(12) 0.0185(13) 0.0163(13) 0.0032(10) 0.0028(10) -0.0003(10)
C2 0.0169(12) 0.0192(13) 0.0179(13) 0.0007(11) -0.0012(10) -0.0028(11)
C3 0.0211(13) 0.0168(13) 0.0232(14) -0.0008(11) 0.0034(11) -0.0024(11)
C6 0.0131(13) 0.0221(13) 0.0188(13) 0.0023(10) -0.0002(10) 0.0013(11)
C15 0.0201(14) 0.0245(14) 0.0263(15) -0.0049(11) -0.0015(11) 0.0126(13)
C16 0.0237(14) 0.0207(13) 0.0280(15) -0.0072(12) -0.0065(12) 0.0038(12)
O1 0.0131(9) 0.0256(10) 0.0219(9) -0.0008(8) -0.0027(7) 0.0060(8)
C7 0.0171(13) 0.0185(13) 0.0153(12) 0.0005(10) -0.0007(10) -0.0011(10)
O4 0.0390(13) 0.0274(11) 0.0360(12) 0.0110(10) -0.0049(10) -0.0057(10)
C10 0.0158(12) 0.0168(12) 0.0139(12) 0.0022(10) -0.0012(9) -0.0026(10)
C9 0.0195(14) 0.0156(12) 0.0137(12) -0.0015(10) 0.0010(10) 0.0004(10)
C8 0.0161(12) 0.0169(12) 0.0147(12) 0.0015(10) -0.0016(10) -0.0006(10)
C17 0.0219(14) 0.0326(16) 0.0146(13) -0.0052(13) -0.0062(11) 0.0044(12)
N2 0.0124(11) 0.0189(11) 0.0157(11) -0.0011(9) 0.0009(8) 0.0004(9)
N1 0.0160(12) 0.0237(12) 0.0219(12) 0.0015(9) 0.0001(9) 0.0033(10)
C12 0.0175(13) 0.0209(13) 0.0195(13) -0.0030(11) 0.0031(10) -0.0003(11)
C14 0.0186(13) 0.0175(12) 0.0160(13) 0.0023(11) -0.0023(10) -0.0002(10)
C13 0.0208(13) 0.0182(12) 0.0169(12) 0.0013(11) -0.0006(10) 0.0019(10)
C11 0.0156(12) 0.0208(13) 0.0170(12) 0.0016(10) 0.0005(10) -0.0013(10)

loop_
_atom_type_symbol
_atom_type_description
_atom_type_scat_dispersion_real
_atom_type_scat_dispersion_imag
_atom_type_scat_source
C C 0.0181 0.0091 'International Tables Vol C Tables 4.2.6.8 and 6.1.1.4'
H H 0 0 'International Tables Vol C Tables 4.2.6.8 and 6.1.1.4'
Cr Cr -0.1635 2.4439 'International Tables Vol C Tables 4.2.6.8 and 6.1.1.4'
N N 0.0311 0.018 'International Tables Vol C Tables 4.2.6.8 and 6.1.1.4'
O O 0.0492 0.0322 'International Tables Vol C Tables 4.2.6.8 and 6.1.1.4'

loop_
_geom_angle_atom_site_label_1
_geom_angle_atom_site_label_2
_geom_angle_atom_site_label_3
_geom_angle
_geom_angle_publ_flag
C15 Cr1 C16 84.52(12) y
C15 Cr1 C17 86.66(12) y
C16 Cr1 C17 86.18(13) y
C15 Cr1 C6 93.23(11) ?
C16 Cr1 C6 157.44(12) ?
C17 Cr1 C6 116.15(11) ?
C15 Cr1 C5 91.75(12) ?
C16 Cr1 C5 120.19(12) ?
C17 Cr1 C5 153.33(11) ?
C6 Cr1 C5 37.31(10) ?
C15 Cr1 C4 116.37(12) ?
C16 Cr1 C4 94.08(12) ?
C17 Cr1 C4 156.91(11) ?
C6 Cr1 C4 66.80(10) ?
C5 Cr1 C4 36.69(11) ?
C15 Cr1 C1 120.18(11) ?
C16 Cr1 C1 155.00(11) ?
C17 Cr1 C1 91.15(11) ?
C6 Cr1 C1 36.90(9) ?
C5 Cr1 C1 66.76(10) ?
C4 Cr1 C1 78.91(10) ?
C15 Cr1 C2 157.39(11) ?
C16 Cr1 C2 118.07(11) ?
C17 Cr1 C2 93.56(11) ?
C6 Cr1 C2 66.39(10) ?
C5 Cr1 C2 78.00(10) ?
C4 Cr1 C2 65.95(10) ?
C1 Cr1 C2 37.23(10) ?
C15 Cr1 C3 152.95(12) ?
C16 Cr1 C3 93.45(12) ?
C17 Cr1 C3 120.19(11) ?
C6 Cr1 C3 78.42(10) ?
C5 Cr1 C3 65.97(10) ?
C4 Cr1 C3 36.72(10) ?
C1 Cr1 C3 66.55(10) ?
C2 Cr1 C3 36.33(10) ?
C4 C5 C6 120.6(3) ?
C4 C5 Cr1 72.23(16) ?
C6 C5 Cr1 71.25(15) ?
C4 C5 H5 119.7 ?
C6 C5 H5 119.7 ?
Cr1 C5 H5 129.2 ?
C5 C4 C3 119.6(2) ?
C5 C4 Cr1 71.08(16) ?
C3 C4 Cr1 72.13(16) ?
C5 C4 H4 120.2 ?
C3 C4 H4 120.2 ?
Cr1 C4 H4 128.9 ?
C6 C1 C2 118.8(2) ?
C6 C1 C7 125.0(2) ?
C2 C1 C7 116.0(2) ?
C6 C1 Cr1 70.86(15) ?
C2 C1 Cr1 71.77(15) ?
C7 C1 Cr1 124.59(17) ?
C3 C2 C1 120.6(2) ?
C3 C2 Cr1 71.91(16) ?
C1 C2 Cr1 71.00(15) ?
C3 C2 H2 119.7 ?
C1 C2 H2 119.7 ?
Cr1 C2 H2 130 ?
C2 C3 C4 120.2(3) ?
C2 C3 Cr1 71.76(15) ?
C4 C3 Cr1 71.15(16) ?
C2 C3 H3 119.9 ?
C4 C3 H3 119.9 ?
Cr1 C3 H3 129.7 ?
C1 C6 C5 120.1(3) ?
C1 C6 Cr1 72.24(15) ?
C5 C6 Cr1 71.44(15) ?
C1 C6 H6 119.9 ?
C5 C6 H6 119.9 ?
Cr1 C6 H6 128.6 ?
O2 C15 Cr1 177.0(3) ?
O3 C16 Cr1 175.9(3) ?
O1 C7 C8 122.6(2) ?
O1 C7 C1 115.9(2) ?
C8 C7 C1 121.5(2) ?
N2 C10 C11 117.0(2) ?
N2 C10 C8 119.3(2) ?
C11 C10 C8 123.7(2) ?
N1 C9 C8 177.5(3) ?
C7 C8 C9 122.9(2) ?
C7 C8 C10 121.3(2) ?
C9 C8 C10 115.6(2) ?
O4 C17 Cr1 178.6(3) ?
C14 N2 C10 123.9(2) ?
C14 N2 H15 120(2) y
C10 N2 H15 116(2) y
C11 C12 C13 120.9(2) ?
C11 C12 H12 119.6 ?
C13 C12 H12 119.6 ?
N2 C14 C13 120.1(2) ?
N2 C14 H14 119.9 ?
C13 C14 H14 119.9 ?
C14 C13 C12 118.4(2) ?
C14 C13 H13 120.8 ?
C12 C13 H13 120.8 ?
C12 C11 C10 119.6(2) ?
C12 C11 H11 120.2 ?
C10 C11 H11 120.2 ?

loop_
_geom_bond_atom_site_label_1
_geom_bond_atom_site_label_2
_geom_bond_distance
_geom_bond_publ_flag
Cr1 C15 1.854(3) y
Cr1 C16 1.859(3) y
Cr1 C17 1.876(3) y
Cr1 C6 2.210(3) y
Cr1 C5 2.212(3) y
Cr1 C4 2.227(3) y
Cr1 C1 2.228(3) y
Cr1 C2 2.238(3) y
Cr1 C3 2.240(3) y
C5 C4 1.397(4) ?
C5 C6 1.415(4) ?
C5 H5 0.95 ?
O3 C16 1.112(4) y
C4 C3 1.407(4) ?
C4 H4 0.95 ?
O2 C15 1.127(4) ?
C1 C6 1.404(4) ?
C1 C2 1.425(4) ?
C1 C7 1.515(4) ?
C2 C3 1.396(4) ?
C2 H2 0.95 ?
C3 H3 0.95 ?
C6 H6 0.95 ?
O1 C7 1.256(3) ?
C7 C8 1.420(4) ?
O4 C17 1.111(4) ?
C10 N2 1.360(3) ?
C10 C11 1.411(4) ?
C10 C8 1.445(4) ?
C9 N1 1.152(3) ?
C9 C8 1.423(4) ?
N2 C14 1.349(3) ?
N2 H15 0.79(3) ?
C12 C11 1.377(4) ?
C12 C13 1.399(4) ?
C12 H12 0.95 ?
C14 C13 1.365(4) ?
C14 H14 0.95 ?
C13 H13 0.95 ?
C11 H11 0.95 ?

loop_
_geom_torsion_atom_site_label_1
_geom_torsion_atom_site_label_2
_geom_torsion_atom_site_label_3
_geom_torsion_atom_site_label_4
_geom_torsion
_geom_torsion_publ_flag
C15 Cr1 C5 C4 134.65(17) ?
C16 Cr1 C5 C4 50.0(2) ?
C17 Cr1 C5 C4 -139.3(2) ?
C6 Cr1 C5 C4 -132.3(2) ?
C1 Cr1 C5 C4 -103.06(18) ?
C2 Cr1 C5 C4 -65.68(16) ?
C3 Cr1 C5 C4 -29.47(16) ?
C15 Cr1 C5 C6 -93.03(17) ?
C16 Cr1 C5 C6 -177.70(17) ?
C17 Cr1 C5 C6 -7.0(3) ?
C4 Cr1 C5 C6 132.3(2) ?
C1 Cr1 C5 C6 29.27(16) ?
C2 Cr1 C5 C6 66.65(17) ?
C3 Cr1 C5 C6 102.85(18) ?
C6 C5 C4 C3 1.0(4) ?
Cr1 C5 C4 C3 55.4(2) ?
C6 C5 C4 Cr1 -54.4(2) ?
C15 Cr1 C4 C5 -52.53(19) ?
C16 Cr1 C4 C5 -138.43(18) ?
C17 Cr1 C4 C5 131.7(3) ?
C6 Cr1 C4 C5 29.18(16) ?
C1 Cr1 C4 C5 65.80(16) ?
C2 Cr1 C4 C5 102.57(17) ?
C3 Cr1 C4 C5 131.3(2) ?
C15 Cr1 C4 C3 176.20(17) ?
C16 Cr1 C4 C3 90.30(18) ?
C17 Cr1 C4 C3 0.5(4) ?
C6 Cr1 C4 C3 -102.08(18) ?
C5 Cr1 C4 C3 -131.3(2) ?
C1 Cr1 C4 C3 -65.47(17) ?
C2 Cr1 C4 C3 -28.69(16) ?
C15 Cr1 C1 C6 48.2(2) ?
C16 Cr1 C1 C6 -141.5(3) ?
C17 Cr1 C1 C6 135.03(17) ?
C5 Cr1 C1 C6 -29.58(16) ?
C4 Cr1 C1 C6 -65.96(17) ?
C2 Cr1 C1 C6 -130.6(2) ?
C3 Cr1 C1 C6 -102.32(18) ?
C15 Cr1 C1 C2 178.82(16) ?
C16 Cr1 C1 C2 -10.9(3) ?
C17 Cr1 C1 C2 -94.38(17) ?
C6 Cr1 C1 C2 130.6(2) ?
C5 Cr1 C1 C2 101.02(17) ?
C4 Cr1 C1 C2 64.64(16) ?
C3 Cr1 C1 C2 28.28(15) ?
C15 Cr1 C1 C7 -71.7(2) ?
C16 Cr1 C1 C7 98.5(3) ?
C17 Cr1 C1 C7 15.1(2) ?
C6 Cr1 C1 C7 -119.9(3) ?
C5 Cr1 C1 C7 -149.5(2) ?
C4 Cr1 C1 C7 174.1(2) ?
C2 Cr1 C1 C7 109.5(3) ?
C3 Cr1 C1 C7 137.8(2) ?
C6 C1 C2 C3 0.8(4) ?
C7 C1 C2 C3 -174.4(2) ?
Cr1 C1 C2 C3 -54.1(2) ?
C6 C1 C2 Cr1 54.9(2) ?
C7 C1 C2 Cr1 -120.3(2) ?
C15 Cr1 C2 C3 130.2(3) ?
C16 Cr1 C2 C3 -52.4(2) ?
C17 Cr1 C2 C3 -139.98(17) ?
C6 Cr1 C2 C3 102.98(18) ?
C5 Cr1 C2 C3 65.58(17) ?
C4 Cr1 C2 C3 28.98(16) ?
C1 Cr1 C2 C3 132.8(2) ?
C15 Cr1 C2 C1 -2.7(4) ?
C16 Cr1 C2 C1 174.78(16) ?
C17 Cr1 C2 C1 87.21(17) ?
C6 Cr1 C2 C1 -29.83(15) ?
C5 Cr1 C2 C1 -67.23(16) ?
C4 Cr1 C2 C1 -103.83(17) ?
C3 Cr1 C2 C1 -132.8(2) ?
C1 C2 C3 C4 -0.4(4) ?
Cr1 C2 C3 C4 -54.1(2) ?
C1 C2 C3 Cr1 53.7(2) ?
C5 C4 C3 C2 -0.5(4) ?
Cr1 C4 C3 C2 54.4(2) ?
C5 C4 C3 Cr1 -54.9(2) ?
C15 Cr1 C3 C2 -139.8(2) ?
C16 Cr1 C3 C2 135.54(17) ?
C17 Cr1 C3 C2 47.9(2) ?
C6 Cr1 C3 C2 -65.71(16) ?
C5 Cr1 C3 C2 -102.81(18) ?
C4 Cr1 C3 C2 -132.3(2) ?
C1 Cr1 C3 C2 -28.93(15) ?
C15 Cr1 C3 C4 -7.5(3) ?
C16 Cr1 C3 C4 -92.20(18) ?
C17 Cr1 C3 C4 -179.79(17) ?
C6 Cr1 C3 C4 66.56(16) ?
C5 Cr1 C3 C4 29.45(16) ?
C1 Cr1 C3 C4 103.33(18) ?
C2 Cr1 C3 C4 132.3(2) ?
C2 C1 C6 C5 -0.3(4) ?
C7 C1 C6 C5 174.5(2) ?
Cr1 C1 C6 C5 55.1(2) ?
C2 C1 C6 Cr1 -55.4(2) ?
C7 C1 C6 Cr1 119.4(2) ?
C4 C5 C6 C1 -0.6(4) ?
Cr1 C5 C6 C1 -55.5(2) ?
C4 C5 C6 Cr1 54.9(2) ?
C15 Cr1 C6 C1 -139.78(17) ?
C16 Cr1 C6 C1 136.7(3) ?
C17 Cr1 C6 C1 -51.92(19) ?
C5 Cr1 C6 C1 131.6(2) ?
C4 Cr1 C6 C1 102.84(18) ?
C2 Cr1 C6 C1 30.09(15) ?
C3 Cr1 C6 C1 66.20(16) ?
C15 Cr1 C6 C5 88.65(18) ?
C16 Cr1 C6 C5 5.2(4) ?
C17 Cr1 C6 C5 176.51(17) ?
C4 Cr1 C6 C5 -28.72(16) ?
C1 Cr1 C6 C5 -131.6(2) ?
C2 Cr1 C6 C5 -101.48(18) ?
C3 Cr1 C6 C5 -65.37(17) ?
C6 C1 C7 O1 -153.5(3) y
C2 C1 C7 O1 21.4(3) y
Cr1 C1 C7 O1 -63.6(3) ?
C6 C1 C7 C8 27.2(4) y
C2 C1 C7 C8 -158.0(2) y
Cr1 C1 C7 C8 117.0(2) ?
O1 C7 C8 C9 -169.3(2) y
C1 C7 C8 C9 10.1(4) y
O1 C7 C8 C10 4.8(4) y
C1 C7 C8 C10 -175.9(2) y
N2 C10 C8 C7 4.4(4) y
C11 C10 C8 C7 -176.3(2) y
N2 C10 C8 C9 178.9(2) y
C11 C10 C8 C9 -1.9(4) y
C11 C10 N2 C14 -1.9(4) ?
C8 C10 N2 C14 177.5(2) ?
C10 N2 C14 C13 1.8(4) ?
N2 C14 C13 C12 -0.1(4) ?
C11 C12 C13 C14 -1.3(4) ?
C13 C12 C11 C10 1.2(4) ?
N2 C10 C11 C12 0.3(4) ?
C8 C10 C11 C12 -179.0(2) ?
